data_7041934
loop_
_publ_author_name
'Hlina, J. A.'
'Wells, J. A. L.'
'Pankhurst, J. R.'
'Love, Jason B.'
'Arnold, P. L.'

_publ_section_title
;
 Uranium rhodium bonding in heterometallic complexes.
;
_journal_issue 17
_journal_name_full 'Dalton transactions (Cambridge, England : 2003)'
_journal_page_first 5540
_journal_page_last 5545
_journal_paper_doi 10.1039/c6dt04570g
_journal_volume 46
_journal_year 2017
_chemical_formula_moiety 'C69 H72 I2 O3 P3 Rh U'
_chemical_formula_sum 'C69 H72 I2 O3 P3 Rh U'
_chemical_formula_weight 1636.91
_chemical_properties_physical ', Air-sensitive,Moisture-sensitive,Oxygen-sensitive'
_space_group_crystal_system triclinic
_space_group_IT_number 2
_space_group_name_Hall '-P 1'
_space_group_name_H-M_alt 'P -1'
_symmetry_space_group_name_Hall '-P 1'
_symmetry_space_group_name_H-M 'P -1'
_atom_sites_solution_hydrogens geom
_audit_creation_date 2016-02-01
_audit_creation_method
;
Olex2 1.2
(compiled 2015.09.30 svn.r3233 for OlexSys, GUI svn.r5103)
;
_audit_update_record
;
2016-11-29 deposited with the CCDC.
2017-01-26 downloaded from the CCDC.
;
_cell_angle_alpha 98.8295(17)
_cell_angle_beta 97.8140(17)
_cell_angle_gamma 97.5610(17)
_cell_formula_units_Z 2
_cell_length_a 12.3192(3)
_cell_length_b 13.5642(3)
_cell_length_c 26.1759(5)
_cell_measurement_reflns_used 15042
_cell_measurement_temperature 170(2)
_cell_measurement_theta_max 26.3400
_cell_measurement_theta_min 3.1890
_cell_volume 4229.79(17)
_computing_cell_refinement
;
CrysAlisPro, Agilent Technologies,
Version 1.171.37.34 (release 22-05-2014 CrysAlis171 .NET)
(compiled May 22 2014,16:03:01)
;
_computing_data_collection
;
CrysAlisPro, Agilent Technologies,
Version 1.171.37.34 (release 22-05-2014 CrysAlis171 .NET)
(compiled May 22 2014,16:03:01)
;
_computing_data_reduction
;
CrysAlisPro, Agilent Technologies,
Version 1.171.37.34 (release 22-05-2014 CrysAlis171 .NET)
(compiled May 22 2014,16:03:01)
;
_computing_molecular_graphics 'Olex2 (Dolomanov et al., 2009)'
_computing_publication_material 'Olex2 (Dolomanov et al., 2009)'
_computing_structure_refinement 'ShelXL (Sheldrick, 2015)'
_computing_structure_solution 'SIR2004 (Burla et al., 2007)'
_diffrn_ambient_temperature 170(2)
_diffrn_detector 'CCD plate'
_diffrn_detector_area_resol_mean 16.1042
_diffrn_detector_type Eos
_diffrn_measured_fraction_theta_full 0.999
_diffrn_measured_fraction_theta_max 0.999
_diffrn_measurement_details
;
#__ type_ start__ end____ width___ exp.time_
  1 omega  -25.00   23.00   1.0000   60.0000
omega____ theta____ kappa____ phi______ frames
    -      -19.2955  -99.0000 -180.0000 48

#__ type_ start__ end____ width___ exp.time_
  2 omega  -47.00   43.00   1.0000   60.0000
omega____ theta____ kappa____ phi______ frames
    -       21.9518  -57.0000 -120.0000 90

#__ type_ start__ end____ width___ exp.time_
  3 omega   -4.00   94.00   1.0000   60.0000
omega____ theta____ kappa____ phi______ frames
    -       21.9518   38.0000 -180.0000 98

#__ type_ start__ end____ width___ exp.time_
  4 omega  -50.00   47.00   1.0000   60.0000
omega____ theta____ kappa____ phi______ frames
    -       21.9518  -38.0000    0.0000 97

#__ type_ start__ end____ width___ exp.time_
  5 omega    5.00   87.00   1.0000   60.0000
omega____ theta____ kappa____ phi______ frames
    -       21.9518 -137.0000   -6.0000 82

#__ type_ start__ end____ width___ exp.time_
  6 omega  -88.00    2.00   1.0000   60.0000
omega____ theta____ kappa____ phi______ frames
    -      -19.2955  -57.0000 -120.0000 90

#__ type_ start__ end____ width___ exp.time_
  7 omega  -25.00   23.00   1.0000   60.0000
omega____ theta____ kappa____ phi______ frames
    -      -19.2955  -99.0000    0.0000 48

#__ type_ start__ end____ width___ exp.time_
  8 omega   32.00   98.00   1.0000   60.0000
omega____ theta____ kappa____ phi______ frames
    -       21.9518 -179.0000 -120.0000 66

#__ type_ start__ end____ width___ exp.time_
  9 omega    1.00   91.00   1.0000   60.0000
omega____ theta____ kappa____ phi______ frames
    -       21.9518   57.0000   60.0000 90

#__ type_ start__ end____ width___ exp.time_
 10 omega  -22.00   95.00   1.0000   60.0000
omega____ theta____ kappa____ phi______ frames
    -       21.9518   19.0000   30.0000 117

#__ type_ start__ end____ width___ exp.time_
 11 omega  -95.00  -34.00   1.0000   60.0000
omega____ theta____ kappa____ phi______ frames
    -      -19.2955 -179.0000   90.0000 61

#__ type_ start__ end____ width___ exp.time_
 12 omega  -95.00  -48.00   1.0000   60.0000
omega____ theta____ kappa____ phi______ frames
    -      -19.2955 -179.0000  -90.0000 47

#__ type_ start__ end____ width___ exp.time_
 13 omega    1.00   91.00   1.0000   60.0000
omega____ theta____ kappa____ phi______ frames
    -       21.9518   57.0000 -120.0000 90

#__ type_ start__ end____ width___ exp.time_
 14 omega    1.00   84.00   1.0000   60.0000
omega____ theta____ kappa____ phi______ frames
    -       21.9518 -132.0000  170.0000 83
;
_diffrn_measurement_device 'four-circle diffractometer'
_diffrn_measurement_device_type 'Xcalibur, Eos'
_diffrn_measurement_method '\w scans'
_diffrn_orient_matrix_UB_11 -0.0277926000
_diffrn_orient_matrix_UB_12 -0.0246688000
_diffrn_orient_matrix_UB_13 -0.0251359000
_diffrn_orient_matrix_UB_21 0.0357536000
_diffrn_orient_matrix_UB_22 0.0317469000
_diffrn_orient_matrix_UB_23 -0.0118156000
_diffrn_orient_matrix_UB_31 0.0375592000
_diffrn_orient_matrix_UB_32 -0.0354066000
_diffrn_orient_matrix_UB_33 -0.0004158000
_diffrn_radiation_monochromator graphite
_diffrn_radiation_probe x-ray
_diffrn_radiation_type MoK\a
_diffrn_radiation_wavelength 0.71073
_diffrn_reflns_av_R_equivalents 0.0881
_diffrn_reflns_av_unetI/netI 0.0803
_diffrn_reflns_Laue_measured_fraction_full 0.999
_diffrn_reflns_Laue_measured_fraction_max 0.999
_diffrn_reflns_limit_h_max 15
_diffrn_reflns_limit_h_min -15
_diffrn_reflns_limit_k_max 17
_diffrn_reflns_limit_k_min -17
_diffrn_reflns_limit_l_max 33
_diffrn_reflns_limit_l_min -33
_diffrn_reflns_number 97387
_diffrn_reflns_point_group_measured_fraction_full 0.999
_diffrn_reflns_point_group_measured_fraction_max 0.999
_diffrn_reflns_theta_full 26.000
_diffrn_reflns_theta_max 27.484
_diffrn_reflns_theta_min 3.031
_diffrn_source 'Enhance (Mo) X-ray Source'
_exptl_absorpt_coefficient_mu 2.928
_exptl_absorpt_correction_T_max 0.980
_exptl_absorpt_correction_T_min 0.928
_exptl_absorpt_correction_type analytical
_exptl_absorpt_process_details
;
CrysAlisPro, Agilent Technologies,
Version 1.171.37.34 (release 22-05-2014 CrysAlis171 .NET)
(compiled May 22 2014,16:03:01)
Analytical numeric absorption correction using a multifaceted crystal
            model based on expressions derived by R.C. Clark & J.S. Reid.
(Clark, R. C. & Reid, J. S. (1995). Acta Cryst. A51, 887-897)
Empirical absorption correction using spherical harmonics,
 implemented in SCALE3 ABSPACK scaling algorithm.
;
_exptl_crystal_colour orange
_exptl_crystal_colour_primary orange
_exptl_crystal_density_diffrn 1.285
_exptl_crystal_description block
_exptl_crystal_F_000 1596
_exptl_crystal_recrystallization_method 'Re-crystallisation from solvent: THF/hexane'
_exptl_crystal_size_max 0.1842
_exptl_crystal_size_mid 0.1568
_exptl_crystal_size_min 0.0464
_refine_diff_density_max 1.459
_refine_diff_density_min -1.022
_refine_diff_density_rms 0.129
_refine_ls_extinction_method none
_refine_ls_goodness_of_fit_ref 1.013
_refine_ls_hydrogen_treatment constr
_refine_ls_matrix_type full
_refine_ls_number_parameters 724
_refine_ls_number_reflns 19379
_refine_ls_number_restraints 0
_refine_ls_restrained_S_all 1.013
_refine_ls_R_factor_all 0.0715
_refine_ls_R_factor_gt 0.0442
_refine_ls_shift/su_max 0.004
_refine_ls_shift/su_mean 0.000
_refine_ls_structure_factor_coef Fsqd
_refine_ls_weighting_details 'w=1/[\s^2^(Fo^2^)+(0.0377P)^2^] where P=(Fo^2^+2Fc^2^)/3'
_refine_ls_weighting_scheme calc
_refine_ls_wR_factor_gt 0.0859
_refine_ls_wR_factor_ref 0.0929
_reflns_Friedel_coverage 0.000
_reflns_number_gt 14255
_reflns_number_total 19379
_reflns_threshold_expression 'I > 2\s(I)'
_cod_data_source_file c6dt04570g2.cif
_cod_data_source_block 3_IUL3RhI
_cod_depositor_comments 'Adding full bibliography for 7041933--7041935.cif.'
_cod_original_cell_volume 4229.79(15)
_cod_database_code 7041934
_chemical_oxdiff_formula 'C60 H70 N8 Ca3'
_shelx_space_group_comment
;
The symmetry employed for this shelxl refinement is uniquely defined
by the following loop, which should always be used as a source of
symmetry information in preference to the above space-group names.
They are only intended as comments.
;
_reflns_odcompleteness_completeness 99.88
_reflns_odcompleteness_iscentric 1
_reflns_odcompleteness_theta 27.42
_olex2_refinement_description
;
1. Fixed Uiso
 At 1.2 times of:
  All C(H) groups
 At 1.5 times of:
  All C(H,H,H) groups
2.a Aromatic/amide H refined with riding coordinates:
 C26(H26), C65(H65), C49(H49), C13(H13), C51(H51), C28(H28), C19(H19),
 C66(H66), C61(H61), C69(H69), C23(H23), C60(H60), C45(H45), C3(H3), C43(H43),
 C40(H40), C68(H68), C36(H36), C44(H44), C5(H5), C14(H14), C67(H67), C39(H39),
 C20(H20), C37(H37), C16(H16), C38(H38), C21(H21), C59(H59), C42(H42), C17(H17),
  C46(H46), C63(H63), C62(H62), C15(H15), C22(H22)
2.b Idealised Me refined as rotating group:
 C8(H8A,H8B,H8C), C54(H54A,H54B,H54C), C55(H55A,H55B,H55C), C9(H9A,H9B,H9C),
 C34(H34A,H34B,H34C), C32(H32A,H32B,H32C), C31(H31A,H31B,H31C), C57(H57A,H57B,
 H57C), C56(H56A,H56B,H56C), C11(H11A,H11B,H11C), C33(H33A,H33B,H33C), C10(H10A,
 H10B,H10C)
;
_shelx_shelxl_version_number 2014/7
_olex2_submission_special_instructions 'No special instructions were received'

loop_
_space_group_symop_operation_xyz
'x, y, z'
'-x, -y, -z'

loop_
_atom_site_label
_atom_site_type_symbol
_atom_site_fract_x
_atom_site_fract_y
_atom_site_fract_z
_atom_site_U_iso_or_equiv
_atom_site_adp_type
_atom_site_occupancy
_atom_site_site_symmetry_order
_atom_site_calc_flag
_atom_site_refinement_flags_posn
I2 I 0.84016(3) 0.34179(3) 0.69299(2) 0.02254(8) Uani 1 1 d .
Rh1 Rh 0.65621(3) 0.24265(3) 0.72126(2) 0.01503(9) Uani 1 1 d .
I1 I 0.66060(5) 0.67256(3) 0.73811(2) 0.05354(13) Uani 1 1 d .
P3 P 0.58917(10) 0.19627(9) 0.63001(5) 0.0168(3) Uani 1 1 d .
P2 P 0.48623(10) 0.18520(10) 0.74355(5) 0.0177(3) Uani 1 1 d .
P1 P 0.75969(11) 0.26746(10) 0.80872(5) 0.0200(3) Uani 1 1 d .
O3 O 0.6169(3) 0.4260(2) 0.64331(12) 0.0174(7) Uani 1 1 d .
O1 O 0.6711(3) 0.4574(3) 0.81094(12) 0.0226(8) Uani 1 1 d .
O2 O 0.4599(3) 0.3981(2) 0.72533(13) 0.0207(8) Uani 1 1 d .
C58 C 0.4403(4) 0.1592(4) 0.60414(17) 0.0173(10) Uani 1 1 d .
C25 C 0.3618(4) 0.2314(4) 0.71377(18) 0.0187(11) Uani 1 1 d .
C47 C 0.6344(4) 0.3850(4) 0.59525(18) 0.0195(11) Uani 1 1 d .
C48 C 0.6267(4) 0.2789(4) 0.58307(19) 0.0191(11) Uani 1 1 d .
C24 C 0.3634(4) 0.3350(4) 0.71138(19) 0.0193(11) Uani 1 1 d .
C12 C 0.9050(4) 0.3324(4) 0.81988(19) 0.0252(12) Uani 1 1 d .
C41 C 0.4510(4) 0.0463(4) 0.72914(19) 0.0203(11) Uani 1 1 d .
C26 C 0.2618(4) 0.1649(4) 0.69837(18) 0.0213(11) Uani 1 1 d .
H26 H 0.2614 0.0949 0.6988 0.026 Uiso 1 1 calc R
C1 C 0.6772(4) 0.4292(4) 0.85890(18) 0.0214(11) Uani 1 1 d .
C65 C 0.7464(4) 0.0649(4) 0.6397(2) 0.0238(11) Uani 1 1 d .
H65 H 0.7811 0.1133 0.6696 0.029 Uiso 1 1 calc R
C49 C 0.6362(4) 0.2341(4) 0.53281(18) 0.0204(11) Uani 1 1 d .
H49 H 0.6314 0.1628 0.5249 0.024 Uiso 1 1 calc R
C52 C 0.6594(4) 0.4442(4) 0.55770(19) 0.0211(11) Uani 1 1 d .
C64 C 0.6500(4) 0.0820(4) 0.60950(18) 0.0175(10) Uani 1 1 d .
C50 C 0.6523(4) 0.2896(4) 0.49459(19) 0.0225(11) Uani 1 1 d .
C13 C 0.9867(5) 0.2789(5) 0.8033(2) 0.0329(13) Uani 1 1 d .
H13 H 0.9671 0.2107 0.7860 0.039 Uiso 1 1 calc R
C51 C 0.6663(4) 0.3933(4) 0.5081(2) 0.0259(12) Uani 1 1 d .
H51 H 0.6815 0.4324 0.4820 0.031 Uiso 1 1 calc R
C35 C 0.4678(4) 0.2076(4) 0.81261(19) 0.0237(11) Uani 1 1 d .
C53 C 0.6816(5) 0.5596(4) 0.5698(2) 0.0328(14) Uani 1 1 d .
C7 C 0.6200(5) 0.5971(4) 0.8993(2) 0.0345(14) Uani 1 1 d .
C28 C 0.1682(4) 0.3001(4) 0.6814(2) 0.0260(12) Uani 1 1 d .
H28 H 0.1005 0.3234 0.6710 0.031 Uiso 1 1 calc R
C8 C 0.5107(5) 0.5861(5) 0.8590(2) 0.0405(15) Uani 1 1 d .
H8A H 0.5239 0.5581 0.8239 0.061 Uiso 1 1 calc GR
H8B H 0.4879 0.6525 0.8585 0.061 Uiso 1 1 calc GR
H8C H 0.4519 0.5407 0.8692 0.061 Uiso 1 1 calc GR
C54 C 0.7844(5) 0.5935(4) 0.6123(2) 0.0411(15) Uani 1 1 d .
H54A H 0.7713 0.5664 0.6439 0.062 Uiso 1 1 calc GR
H54B H 0.7991 0.6675 0.6206 0.062 Uiso 1 1 calc GR
H54C H 0.8486 0.5684 0.5995 0.062 Uiso 1 1 calc GR
C18 C 0.7835(4) 0.1459(4) 0.8269(2) 0.0252(12) Uani 1 1 d .
C19 C 0.7286(5) 0.0577(4) 0.7948(2) 0.0350(14) Uani 1 1 d .
H19 H 0.6801 0.0615 0.7639 0.042 Uiso 1 1 calc R
C55 C 0.5801(5) 0.6021(4) 0.5877(2) 0.0401(15) Uani 1 1 d .
H55A H 0.5155 0.5795 0.5601 0.060 Uiso 1 1 calc GR
H55B H 0.5957 0.6761 0.5946 0.060 Uiso 1 1 calc GR
H55C H 0.5646 0.5777 0.6197 0.060 Uiso 1 1 calc GR
C66 C 0.7914(5) -0.0221(4) 0.6264(2) 0.0375(15) Uani 1 1 d .
H66 H 0.8562 -0.0330 0.6476 0.045 Uiso 1 1 calc R
C29 C 0.2630(4) 0.3702(4) 0.6942(2) 0.0234(11) Uani 1 1 d .
C61 C 0.2166(4) 0.1123(4) 0.5602(2) 0.0316(13) Uani 1 1 d .
H61 H 0.1410 0.0959 0.5443 0.038 Uiso 1 1 calc R
C27 C 0.1638(4) 0.1983(4) 0.6826(2) 0.0260(12) Uani 1 1 d .
C69 C 0.6027(4) 0.0088(4) 0.56551(19) 0.0246(12) Uani 1 1 d .
H69 H 0.5380 0.0187 0.5439 0.030 Uiso 1 1 calc R
C6 C 0.6534(4) 0.4933(4) 0.9028(2) 0.0282(13) Uani 1 1 d .
C23 C 0.8590(5) 0.1376(5) 0.8710(2) 0.0329(14) Uani 1 1 d .
H23 H 0.8999 0.1966 0.8932 0.039 Uiso 1 1 calc R
C30 C 0.2606(4) 0.4819(4) 0.6895(2) 0.0304(13) Uani 1 1 d .
C9 C 0.7158(5) 0.6671(5) 0.8839(2) 0.0437(16) Uani 1 1 d .
H9A H 0.7347 0.6355 0.8507 0.066 Uiso 1 1 calc GR
H9B H 0.7809 0.6780 0.9113 0.066 Uiso 1 1 calc GR
H9C H 0.6922 0.7321 0.8799 0.066 Uiso 1 1 calc GR
C60 C 0.2724(4) 0.0372(4) 0.5760(2) 0.0333(13) Uani 1 1 d .
H60 H 0.2351 -0.0302 0.5717 0.040 Uiso 1 1 calc R
C34 C 0.0581(4) 0.1248(4) 0.6671(2) 0.0384(15) Uani 1 1 d .
H34A H 0.0720 0.0578 0.6734 0.058 Uiso 1 1 calc GR
H34B H 0.0304 0.1214 0.6299 0.058 Uiso 1 1 calc GR
H34C H 0.0027 0.1471 0.6880 0.058 Uiso 1 1 calc GR
C45 C 0.3439(5) -0.1116(5) 0.7380(2) 0.0423(16) Uani 1 1 d .
H45 H 0.2834 -0.1465 0.7504 0.051 Uiso 1 1 calc R
C32 C 0.3071(5) 0.5522(4) 0.7418(2) 0.0391(15) Uani 1 1 d .
H32A H 0.2637 0.5342 0.7686 0.059 Uiso 1 1 calc GR
H32B H 0.3027 0.6223 0.7378 0.059 Uiso 1 1 calc GR
H32C H 0.3847 0.5451 0.7523 0.059 Uiso 1 1 calc GR
C4 C 0.6937(5) 0.3657(5) 0.9565(2) 0.0331(14) Uani 1 1 d .
C3 C 0.7167(4) 0.3043(4) 0.9127(2) 0.0290(13) Uani 1 1 d .
H3 H 0.7366 0.2398 0.9157 0.035 Uiso 1 1 calc R
C43 C 0.4963(5) -0.1139(4) 0.6906(2) 0.0337(14) Uani 1 1 d .
H43 H 0.5420 -0.1503 0.6709 0.040 Uiso 1 1 calc R
C31 C 0.3287(5) 0.5092(5) 0.6463(2) 0.0447(17) Uani 1 1 d .
H31A H 0.4042 0.4944 0.6547 0.067 Uiso 1 1 calc GR
H31B H 0.3315 0.5812 0.6448 0.067 Uiso 1 1 calc GR
H31C H 0.2933 0.4691 0.6124 0.067 Uiso 1 1 calc GR
C40 C 0.4233(5) 0.2921(4) 0.8334(2) 0.0331(14) Uani 1 1 d .
H40 H 0.4071 0.3410 0.8123 0.040 Uiso 1 1 calc R
C68 C 0.6490(5) -0.0776(4) 0.5531(2) 0.0311(13) Uani 1 1 d .
H68 H 0.6148 -0.1271 0.5236 0.037 Uiso 1 1 calc R
C36 C 0.4932(5) 0.1396(4) 0.8449(2) 0.0304(13) Uani 1 1 d .
H36 H 0.5256 0.0829 0.8321 0.036 Uiso 1 1 calc R
C44 C 0.4101(6) -0.1654(4) 0.7095(2) 0.0446(16) Uani 1 1 d .
H44 H 0.3966 -0.2372 0.7030 0.053 Uiso 1 1 calc R
C57 C 0.6562(5) 0.2381(4) 0.43907(19) 0.0329(14) Uani 1 1 d .
H57A H 0.7195 0.2013 0.4393 0.049 Uiso 1 1 calc GR
H57B H 0.6641 0.2892 0.4165 0.049 Uiso 1 1 calc GR
H57C H 0.5874 0.1907 0.4257 0.049 Uiso 1 1 calc GR
C5 C 0.6633(4) 0.4575(5) 0.9497(2) 0.0335(14) Uani 1 1 d .
H5 H 0.6481 0.4996 0.9795 0.040 Uiso 1 1 calc R
C14 C 1.0964(5) 0.3250(6) 0.8121(2) 0.0462(17) Uani 1 1 d .
H14 H 1.1517 0.2877 0.8010 0.055 Uiso 1 1 calc R
C67 C 0.7445(5) -0.0925(4) 0.5833(2) 0.0395(15) Uani 1 1 d .
H67 H 0.7772 -0.1511 0.5741 0.047 Uiso 1 1 calc R
C39 C 0.4032(5) 0.3043(5) 0.8840(2) 0.0419(16) Uani 1 1 d .
H39 H 0.3742 0.3624 0.8980 0.050 Uiso 1 1 calc R
C20 C 0.7434(5) -0.0360(5) 0.8071(3) 0.0519(19) Uani 1 1 d .
H20 H 0.7035 -0.0957 0.7852 0.062 Uiso 1 1 calc R
C56 C 0.7060(7) 0.6060(5) 0.5215(2) 0.060(2) Uani 1 1 d .
H56A H 0.7716 0.5824 0.5095 0.090 Uiso 1 1 calc GR
H56B H 0.7197 0.6798 0.5310 0.090 Uiso 1 1 calc GR
H56C H 0.6422 0.5852 0.4934 0.090 Uiso 1 1 calc GR
C37 C 0.4717(5) 0.1535(5) 0.8958(2) 0.0388(15) Uani 1 1 d .
H37 H 0.4904 0.1065 0.9177 0.047 Uiso 1 1 calc R
C16 C 1.0466(5) 0.4759(5) 0.8523(3) 0.0491(17) Uani 1 1 d .
H16 H 1.0669 0.5442 0.8694 0.059 Uiso 1 1 calc R
C11 C 0.7005(6) 0.3295(5) 1.0085(2) 0.0482(18) Uani 1 1 d .
H11A H 0.6264 0.2995 1.0131 0.072 Uiso 1 1 calc GR
H11B H 0.7293 0.3868 1.0369 0.072 Uiso 1 1 calc GR
H11C H 0.7502 0.2788 1.0093 0.072 Uiso 1 1 calc GR
C38 C 0.4246(5) 0.2332(5) 0.9149(2) 0.0438(16) Uani 1 1 d .
H38 H 0.4064 0.2401 0.9493 0.053 Uiso 1 1 calc R
C21 C 0.8161(5) -0.0428(5) 0.8511(3) 0.0516(19) Uani 1 1 d .
H21 H 0.8260 -0.1070 0.8596 0.062 Uiso 1 1 calc R
C33 C 0.1423(5) 0.5030(5) 0.6733(3) 0.0534(19) Uani 1 1 d .
H33A H 0.1114 0.4636 0.6386 0.080 Uiso 1 1 calc GR
H33B H 0.1444 0.5751 0.6723 0.080 Uiso 1 1 calc GR
H33C H 0.0958 0.4837 0.6988 0.080 Uiso 1 1 calc GR
U1 U 0.63267(2) 0.44366(2) 0.72707(2) 0.01737(5) Uani 1 1 d .
C59 C 0.3837(4) 0.0618(4) 0.59820(19) 0.0217(11) Uani 1 1 d .
H59 H 0.4219 0.0106 0.6096 0.026 Uiso 1 1 calc R
C42 C 0.5156(4) -0.0103(4) 0.70031(19) 0.0242(12) Uani 1 1 d .
H42 H 0.5749 0.0240 0.6869 0.029 Uiso 1 1 calc R
C2 C 0.7107(4) 0.3373(4) 0.86438(18) 0.0209(11) Uani 1 1 d .
C17 C 0.9371(5) 0.4317(5) 0.8441(2) 0.0377(15) Uani 1 1 d .
H17 H 0.8828 0.4701 0.8553 0.045 Uiso 1 1 calc R
C46 C 0.3656(5) -0.0063(4) 0.7488(2) 0.0312(13) Uani 1 1 d .
H46 H 0.3218 0.0299 0.7698 0.037 Uiso 1 1 calc R
C63 C 0.3816(4) 0.2347(4) 0.58844(18) 0.0227(11) Uani 1 1 d .
H63 H 0.4186 0.3020 0.5923 0.027 Uiso 1 1 calc R
C62 C 0.2696(4) 0.2109(4) 0.5674(2) 0.0275(13) Uani 1 1 d .
H62 H 0.2296 0.2623 0.5579 0.033 Uiso 1 1 calc R
C15 C 1.1263(5) 0.4234(6) 0.8364(3) 0.0530(19) Uani 1 1 d .
H15 H 1.2017 0.4546 0.8422 0.064 Uiso 1 1 calc R
C10 C 0.5959(6) 0.6498(5) 0.9516(2) 0.0509(18) Uani 1 1 d .
H10A H 0.5793 0.7174 0.9481 0.076 Uiso 1 1 calc GR
H10B H 0.6608 0.6554 0.9786 0.076 Uiso 1 1 calc GR
H10C H 0.5320 0.6103 0.9614 0.076 Uiso 1 1 calc GR
C22 C 0.8730(5) 0.0424(5) 0.8820(2) 0.0428(16) Uani 1 1 d .
H22 H 0.9238 0.0372 0.9118 0.051 Uiso 1 1 calc R

loop_
_atom_site_aniso_label
_atom_site_aniso_U_11
_atom_site_aniso_U_22
_atom_site_aniso_U_33
_atom_site_aniso_U_23
_atom_site_aniso_U_13
_atom_site_aniso_U_12
I2 0.01788(17) 0.02730(19) 0.02259(18) 0.00530(15) 0.00493(14) 0.00121(14)
Rh1 0.01604(19) 0.01418(19) 0.01458(19) 0.00152(15) 0.00261(15) 0.00232(15)
I1 0.1012(4) 0.0162(2) 0.0414(3) 0.00141(18) 0.0124(3) 0.0057(2)
P3 0.0199(7) 0.0150(6) 0.0156(6) 0.0024(5) 0.0028(5) 0.0031(5)
P2 0.0191(7) 0.0167(7) 0.0174(7) 0.0035(5) 0.0046(5) 0.0013(5)
P1 0.0208(7) 0.0212(7) 0.0167(7) 0.0015(5) 0.0012(5) 0.0026(6)
O3 0.0203(18) 0.0164(18) 0.0146(17) 0.0034(14) 0.0015(14) 0.0002(14)
O1 0.027(2) 0.023(2) 0.0157(18) -0.0021(15) 0.0013(15) 0.0041(16)
O2 0.0149(17) 0.0193(19) 0.029(2) 0.0069(16) 0.0036(15) 0.0023(15)
C58 0.019(3) 0.021(3) 0.013(2) 0.003(2) 0.003(2) 0.004(2)
C25 0.018(3) 0.023(3) 0.016(3) 0.004(2) 0.007(2) 0.007(2)
C47 0.018(3) 0.023(3) 0.016(3) 0.004(2) -0.001(2) 0.003(2)
C48 0.018(3) 0.020(3) 0.022(3) 0.010(2) 0.006(2) 0.002(2)
C24 0.016(2) 0.020(3) 0.022(3) 0.000(2) 0.006(2) 0.002(2)
C12 0.025(3) 0.032(3) 0.018(3) 0.006(2) 0.004(2) -0.002(2)
C41 0.022(3) 0.015(3) 0.022(3) 0.003(2) -0.001(2) -0.001(2)
C26 0.023(3) 0.017(3) 0.022(3) 0.003(2) 0.007(2) -0.003(2)
C1 0.023(3) 0.023(3) 0.013(3) -0.004(2) 0.001(2) -0.004(2)
C65 0.021(3) 0.020(3) 0.030(3) 0.004(2) 0.006(2) 0.000(2)
C49 0.024(3) 0.017(3) 0.018(3) 0.003(2) 0.002(2) 0.000(2)
C52 0.024(3) 0.021(3) 0.020(3) 0.008(2) 0.005(2) 0.002(2)
C64 0.020(3) 0.016(3) 0.018(3) 0.005(2) 0.006(2) 0.002(2)
C50 0.022(3) 0.022(3) 0.022(3) 0.001(2) 0.004(2) 0.001(2)
C13 0.032(3) 0.040(4) 0.027(3) 0.008(3) 0.005(3) 0.004(3)
C51 0.028(3) 0.026(3) 0.028(3) 0.014(2) 0.011(2) 0.003(2)
C35 0.023(3) 0.025(3) 0.023(3) 0.004(2) 0.005(2) 0.000(2)
C53 0.052(4) 0.019(3) 0.028(3) 0.007(2) 0.013(3) 0.000(3)
C7 0.039(4) 0.031(3) 0.028(3) -0.012(3) 0.002(3) 0.008(3)
C28 0.017(3) 0.032(3) 0.030(3) 0.002(2) 0.004(2) 0.009(2)
C8 0.043(4) 0.040(4) 0.035(4) -0.003(3) 0.001(3) 0.009(3)
C54 0.040(4) 0.028(3) 0.049(4) -0.003(3) 0.014(3) -0.014(3)
C18 0.027(3) 0.025(3) 0.027(3) 0.010(2) 0.006(2) 0.007(2)
C19 0.040(4) 0.022(3) 0.040(4) 0.001(3) -0.005(3) 0.007(3)
C55 0.059(4) 0.020(3) 0.041(4) 0.009(3) -0.002(3) 0.007(3)
C66 0.022(3) 0.028(3) 0.060(4) 0.001(3) -0.001(3) 0.010(3)
C29 0.021(3) 0.023(3) 0.028(3) 0.006(2) 0.005(2) 0.005(2)
C61 0.021(3) 0.046(4) 0.025(3) 0.002(3) -0.001(2) 0.005(3)
C27 0.017(3) 0.031(3) 0.027(3) -0.002(2) 0.004(2) 0.003(2)
C69 0.030(3) 0.025(3) 0.018(3) 0.005(2) 0.003(2) 0.002(2)
C6 0.024(3) 0.033(3) 0.025(3) -0.002(2) 0.000(2) 0.005(2)
C23 0.032(3) 0.041(4) 0.026(3) 0.008(3) 0.002(2) 0.008(3)
C30 0.026(3) 0.025(3) 0.043(4) 0.008(3) 0.008(3) 0.009(2)
C9 0.049(4) 0.036(4) 0.041(4) -0.004(3) 0.005(3) 0.004(3)
C60 0.029(3) 0.033(3) 0.035(3) 0.004(3) 0.003(3) -0.002(3)
C34 0.024(3) 0.037(4) 0.052(4) 0.007(3) 0.005(3) -0.001(3)
C45 0.048(4) 0.033(4) 0.048(4) 0.017(3) 0.018(3) -0.007(3)
C32 0.047(4) 0.026(3) 0.049(4) 0.003(3) 0.016(3) 0.014(3)
C4 0.037(3) 0.045(4) 0.018(3) 0.002(3) 0.008(2) 0.011(3)
C3 0.030(3) 0.036(3) 0.021(3) 0.005(2) 0.002(2) 0.006(3)
C43 0.049(4) 0.025(3) 0.025(3) -0.001(2) -0.001(3) 0.009(3)
C31 0.058(4) 0.040(4) 0.043(4) 0.023(3) 0.014(3) 0.011(3)
C40 0.039(3) 0.034(3) 0.027(3) 0.003(3) 0.010(3) 0.006(3)
C68 0.044(4) 0.014(3) 0.032(3) -0.006(2) 0.009(3) 0.001(3)
C36 0.035(3) 0.033(3) 0.026(3) 0.006(3) 0.011(3) 0.007(3)
C44 0.066(5) 0.016(3) 0.049(4) 0.008(3) 0.007(4) -0.004(3)
C57 0.048(4) 0.037(3) 0.014(3) 0.006(2) 0.004(3) 0.006(3)
C5 0.030(3) 0.050(4) 0.013(3) -0.013(3) 0.003(2) 0.002(3)
C14 0.029(3) 0.071(5) 0.043(4) 0.018(4) 0.010(3) 0.009(4)
C67 0.036(4) 0.024(3) 0.060(4) 0.002(3) 0.011(3) 0.010(3)
C39 0.043(4) 0.052(4) 0.027(3) -0.007(3) 0.011(3) 0.005(3)
C20 0.050(4) 0.026(4) 0.071(5) -0.001(3) -0.012(4) 0.006(3)
C56 0.119(7) 0.024(3) 0.037(4) 0.010(3) 0.026(4) -0.010(4)
C37 0.048(4) 0.044(4) 0.027(3) 0.016(3) 0.007(3) 0.003(3)
C16 0.044(4) 0.047(4) 0.050(4) 0.007(3) 0.001(3) -0.011(3)
C11 0.059(4) 0.064(5) 0.026(3) 0.010(3) 0.013(3) 0.016(4)
C38 0.050(4) 0.060(5) 0.020(3) 0.000(3) 0.017(3) -0.002(3)
C21 0.050(4) 0.035(4) 0.073(5) 0.027(4) -0.002(4) 0.010(3)
C33 0.037(4) 0.032(4) 0.094(6) 0.021(4) 0.001(4) 0.011(3)
U1 0.01912(10) 0.01384(10) 0.01839(10) 0.00076(7) 0.00371(7) 0.00150(7)
C59 0.026(3) 0.020(3) 0.020(3) 0.005(2) 0.002(2) 0.005(2)
C42 0.031(3) 0.022(3) 0.022(3) 0.008(2) 0.003(2) 0.008(2)
C2 0.016(3) 0.027(3) 0.017(3) 0.000(2) 0.003(2) 0.001(2)
C17 0.038(4) 0.035(4) 0.038(4) 0.007(3) 0.002(3) 0.002(3)
C46 0.036(3) 0.024(3) 0.036(3) 0.011(3) 0.009(3) 0.004(3)
C63 0.032(3) 0.019(3) 0.020(3) 0.008(2) 0.009(2) 0.006(2)
C62 0.021(3) 0.034(3) 0.033(3) 0.012(3) 0.006(2) 0.013(3)
C15 0.032(4) 0.072(5) 0.054(5) 0.025(4) 0.005(3) -0.011(4)
C10 0.065(5) 0.041(4) 0.043(4) -0.014(3) 0.012(3) 0.019(4)
C22 0.044(4) 0.044(4) 0.047(4) 0.028(3) 0.001(3) 0.015(3)

loop_
_atom_type_symbol
_atom_type_description
_atom_type_scat_dispersion_real
_atom_type_scat_dispersion_imag
_atom_type_scat_source
C C 0.0033 0.0016 'International Tables Vol C Tables 4.2.6.8 and 6.1.1.4'
H H 0.0000 0.0000 'International Tables Vol C Tables 4.2.6.8 and 6.1.1.4'
I I -0.4742 1.8119 'International Tables Vol C Tables 4.2.6.8 and 6.1.1.4'
O O 0.0106 0.0060 'International Tables Vol C Tables 4.2.6.8 and 6.1.1.4'
P P 0.1023 0.0942 'International Tables Vol C Tables 4.2.6.8 and 6.1.1.4'
Rh Rh -1.1178 0.9187 'International Tables Vol C Tables 4.2.6.8 and 6.1.1.4'
U U -9.6767 9.6646 'International Tables Vol C Tables 4.2.6.8 and 6.1.1.4'

loop_
_exptl_crystal_face_index_h
_exptl_crystal_face_index_k
_exptl_crystal_face_index_l
_exptl_crystal_face_perp_dist
_exptl_oxdiff_crystal_face_indexfrac_h
_exptl_oxdiff_crystal_face_indexfrac_k
_exptl_oxdiff_crystal_face_indexfrac_l
_exptl_oxdiff_crystal_face_x
_exptl_oxdiff_crystal_face_y
_exptl_oxdiff_crystal_face_z
1 19 -5 0.0699 0.9982 18.9796 -4.9889 -0.3705 0.6972 -0.6324
-1 -19 5 0.0699 -0.9982 -18.9796 4.9889 0.3705 -0.6972 0.6324
-17 2 4 0.0859 -16.9841 2.0024 4.0053 0.3220 -0.5910 -0.7105
17 -2 -4 0.0859 16.9841 -2.0024 -4.0053 -0.3220 0.5910 0.7105
0 4 34 0.0232 0.0062 3.9868 33.9666 -0.9523 -0.2745 -0.1551
0 -4 -34 0.0232 -0.0062 -3.9868 -33.9666 0.9523 0.2745 0.1551

loop_
_geom_angle_atom_site_label_1
_geom_angle_atom_site_label_2
_geom_angle_atom_site_label_3
_geom_angle
Rh1 I2 U1 54.508(10)
I2 Rh1 U1 71.944(12)
P3 Rh1 I2 85.95(3)
P3 Rh1 P1 166.16(4)
P3 Rh1 U1 95.50(3)
P2 Rh1 I2 169.45(3)
P2 Rh1 P3 92.88(5)
P2 Rh1 P1 95.92(5)
P2 Rh1 U1 97.78(3)
P1 Rh1 I2 87.30(3)
P1 Rh1 U1 93.87(3)
C58 P3 Rh1 122.03(15)
C58 P3 C48 98.8(2)
C58 P3 C64 104.0(2)
C48 P3 Rh1 121.75(17)
C64 P3 Rh1 104.44(15)
C64 P3 C48 103.4(2)
C25 P2 Rh1 118.26(16)
C41 P2 Rh1 112.60(16)
C41 P2 C25 104.9(2)
C35 P2 Rh1 119.19(17)
C35 P2 C25 99.7(2)
C35 P2 C41 99.5(2)
C12 P1 Rh1 117.81(16)
C18 P1 Rh1 110.53(18)
C18 P1 C12 99.4(2)
C2 P1 Rh1 121.06(16)
C2 P1 C12 99.2(2)
C2 P1 C18 106.1(2)
C47 O3 U1 155.3(3)
C1 O1 U1 158.4(3)
C24 O2 U1 155.0(3)
C59 C58 P3 124.1(3)
C59 C58 C63 118.5(4)
C63 C58 P3 117.4(4)
C24 C25 P2 120.9(4)
C26 C25 P2 119.4(4)
C26 C25 C24 119.4(4)
O3 C47 C48 118.2(4)
O3 C47 C52 122.1(4)
C52 C47 C48 119.7(4)
C47 C48 P3 121.8(4)
C49 C48 P3 118.4(4)
C49 C48 C47 119.5(4)
O2 C24 C25 119.1(4)
O2 C24 C29 121.4(4)
C25 C24 C29 119.5(5)
C13 C12 P1 118.8(4)
C17 C12 P1 123.3(4)
C17 C12 C13 117.9(5)
C42 C41 P2 119.7(4)
C42 C41 C46 117.5(5)
C46 C41 P2 122.7(4)
C25 C26 H26 119.2
C27 C26 C25 121.6(5)
C27 C26 H26 119.2
O1 C1 C6 121.2(4)
O1 C1 C2 118.4(4)
C2 C1 C6 120.4(4)
C64 C65 H65 119.8
C66 C65 H65 119.8
C66 C65 C64 120.5(5)
C48 C49 H49 119.1
C50 C49 C48 121.8(5)
C50 C49 H49 119.1
C47 C52 C53 122.7(4)
C51 C52 C47 117.0(5)
C51 C52 C53 120.3(4)
C65 C64 P3 119.2(4)
C65 C64 C69 117.5(4)
C69 C64 P3 123.2(4)
C49 C50 C51 117.8(5)
C49 C50 C57 120.7(5)
C51 C50 C57 121.6(5)
C12 C13 H13 120.0
C14 C13 C12 120.1(6)
C14 C13 H13 120.0
C52 C51 H51 118.0
C50 C51 C52 124.0(5)
C50 C51 H51 118.0
C40 C35 P2 120.8(4)
C36 C35 P2 121.0(4)
C36 C35 C40 118.2(5)
C52 C53 C54 108.8(4)
C52 C53 C55 111.0(5)
C52 C53 C56 112.1(4)
C54 C53 C55 110.8(5)
C54 C53 C56 107.3(5)
C55 C53 C56 106.9(5)
C6 C7 C8 110.3(5)
C6 C7 C9 110.1(5)
C9 C7 C8 111.0(5)
C10 C7 C8 106.3(5)
C10 C7 C6 112.2(5)
C10 C7 C9 106.9(5)
C29 C28 H28 117.6
C29 C28 C27 124.8(5)
C27 C28 H28 117.6
C7 C8 H8A 109.5
C7 C8 H8B 109.5
C7 C8 H8C 109.5
H8A C8 H8B 109.5
H8A C8 H8C 109.5
H8B C8 H8C 109.5
C53 C54 H54A 109.5
C53 C54 H54B 109.5
C53 C54 H54C 109.5
H54A C54 H54B 109.5
H54A C54 H54C 109.5
H54B C54 H54C 109.5
C19 C18 P1 118.8(4)
C19 C18 C23 118.1(5)
C23 C18 P1 123.0(4)
C18 C19 H19 119.5
C18 C19 C20 121.0(5)
C20 C19 H19 119.5
C53 C55 H55A 109.5
C53 C55 H55B 109.5
C53 C55 H55C 109.5
H55A C55 H55B 109.5
H55A C55 H55C 109.5
H55B C55 H55C 109.5
C65 C66 H66 119.4
C67 C66 C65 121.3(5)
C67 C66 H66 119.4
C24 C29 C30 121.7(5)
C28 C29 C24 117.1(5)
C28 C29 C30 121.2(4)
C60 C61 H61 119.6
C62 C61 H61 119.6
C62 C61 C60 120.8(5)
C26 C27 C28 117.5(5)
C26 C27 C34 120.0(5)
C28 C27 C34 122.5(5)
C64 C69 H69 119.6
C68 C69 C64 120.9(5)
C68 C69 H69 119.6
C1 C6 C7 122.5(5)
C5 C6 C1 116.3(5)
C5 C6 C7 121.2(5)
C18 C23 H23 120.2
C22 C23 C18 119.5(6)
C22 C23 H23 120.2
C29 C30 C31 109.2(4)
C32 C30 C29 111.4(4)
C32 C30 C31 110.2(5)
C32 C30 C33 106.6(5)
C33 C30 C29 112.3(5)
C33 C30 C31 107.0(5)
C7 C9 H9A 109.5
C7 C9 H9B 109.5
C7 C9 H9C 109.5
H9A C9 H9B 109.5
H9A C9 H9C 109.5
H9B C9 H9C 109.5
C61 C60 H60 120.5
C61 C60 C59 119.1(5)
C59 C60 H60 120.5
C27 C34 H34A 109.5
C27 C34 H34B 109.5
C27 C34 H34C 109.5
H34A C34 H34B 109.5
H34A C34 H34C 109.5
H34B C34 H34C 109.5
C44 C45 H45 119.9
C44 C45 C46 120.3(5)
C46 C45 H45 119.9
C30 C32 H32A 109.5
C30 C32 H32B 109.5
C30 C32 H32C 109.5
H32A C32 H32B 109.5
H32A C32 H32C 109.5
H32B C32 H32C 109.5
C3 C4 C11 119.9(5)
C5 C4 C3 117.4(5)
C5 C4 C11 122.7(5)
C4 C3 H3 119.9
C4 C3 C2 120.3(5)
C2 C3 H3 119.9
C44 C43 H43 120.0
C42 C43 H43 120.0
C42 C43 C44 120.0(5)
C30 C31 H31A 109.5
C30 C31 H31B 109.5
C30 C31 H31C 109.5
H31A C31 H31B 109.5
H31A C31 H31C 109.5
H31B C31 H31C 109.5
C35 C40 H40 119.9
C39 C40 C35 120.2(5)
C39 C40 H40 119.9
C69 C68 H68 119.7
C67 C68 C69 120.6(5)
C67 C68 H68 119.7
C35 C36 H36 119.7
C35 C36 C37 120.5(5)
C37 C36 H36 119.7
C45 C44 C43 119.4(5)
C45 C44 H44 120.3
C43 C44 H44 120.3
C50 C57 H57A 109.5
C50 C57 H57B 109.5
C50 C57 H57C 109.5
H57A C57 H57B 109.5
H57A C57 H57C 109.5
H57B C57 H57C 109.5
C6 C5 H5 117.5
C4 C5 C6 125.1(5)
C4 C5 H5 117.5
C13 C14 H14 119.5
C15 C14 C13 120.9(6)
C15 C14 H14 119.5
C66 C67 C68 119.2(5)
C66 C67 H67 120.4
C68 C67 H67 120.4
C40 C39 H39 119.6
C40 C39 C38 120.7(6)
C38 C39 H39 119.6
C19 C20 H20 119.9
C21 C20 C19 120.2(6)
C21 C20 H20 119.9
C53 C56 H56A 109.5
C53 C56 H56B 109.5
C53 C56 H56C 109.5
H56A C56 H56B 109.5
H56A C56 H56C 109.5
H56B C56 H56C 109.5
C36 C37 H37 119.5
C38 C37 C36 121.0(5)
C38 C37 H37 119.5
C17 C16 H16 119.4
C15 C16 H16 119.4
C15 C16 C17 121.1(7)
C4 C11 H11A 109.5
C4 C11 H11B 109.5
C4 C11 H11C 109.5
H11A C11 H11B 109.5
H11A C11 H11C 109.5
H11B C11 H11C 109.5
C39 C38 H38 120.3
C37 C38 C39 119.3(5)
C37 C38 H38 120.3
C20 C21 H21 120.2
C22 C21 C20 119.6(6)
C22 C21 H21 120.2
C30 C33 H33A 109.5
C30 C33 H33B 109.5
C30 C33 H33C 109.5
H33A C33 H33B 109.5
H33A C33 H33C 109.5
H33B C33 H33C 109.5
Rh1 U1 I2 53.548(10)
Rh1 U1 I1 167.748(15)
I1 U1 I2 115.475(13)
O3 U1 I2 72.58(8)
O3 U1 Rh1 89.72(8)
O3 U1 I1 91.66(8)
O3 U1 O1 172.26(12)
O1 U1 I2 99.89(8)
O1 U1 Rh1 87.05(9)
O1 U1 I1 90.03(9)
O2 U1 I2 137.46(9)
O2 U1 Rh1 87.47(8)
O2 U1 I1 104.60(9)
O2 U1 O3 93.33(12)
O2 U1 O1 93.56(13)
C58 C59 C60 121.5(5)
C58 C59 H59 119.2
C60 C59 H59 119.2
C41 C42 H42 118.9
C43 C42 C41 122.1(5)
C43 C42 H42 118.9
C1 C2 P1 117.8(4)
C1 C2 C3 120.5(5)
C3 C2 P1 121.4(4)
C12 C17 H17 119.5
C16 C17 C12 120.9(6)
C16 C17 H17 119.5
C41 C46 C45 120.7(5)
C41 C46 H46 119.7
C45 C46 H46 119.7
C58 C63 H63 119.9
C62 C63 C58 120.2(5)
C62 C63 H63 119.9
C61 C62 C63 119.9(5)
C61 C62 H62 120.0
C63 C62 H62 120.0
C14 C15 H15 120.5
C16 C15 C14 119.0(6)
C16 C15 H15 120.5
C7 C10 H10A 109.5
C7 C10 H10B 109.5
C7 C10 H10C 109.5
H10A C10 H10B 109.5
H10A C10 H10C 109.5
H10B C10 H10C 109.5
C23 C22 H22 119.2
C21 C22 C23 121.6(6)
C21 C22 H22 119.2

loop_
_geom_bond_atom_site_label_1
_geom_bond_atom_site_label_2
_geom_bond_distance
I2 Rh1 2.7297(5)
I2 U1 3.2265(4)
Rh1 P3 2.3767(13)
Rh1 P2 2.3184(13)
Rh1 P1 2.4158(13)
Rh1 U1 2.7630(4)
I1 U1 3.0428(4)
P3 C58 1.841(5)
P3 C48 1.850(5)
P3 C64 1.848(5)
P2 C25 1.852(5)
P2 C41 1.844(5)
P2 C35 1.837(5)
P1 C12 1.852(5)
P1 C18 1.834(5)
P1 C2 1.830(5)
O3 C47 1.352(5)
O3 U1 2.148(3)
O1 C1 1.363(5)
O1 U1 2.156(3)
O2 C24 1.340(6)
O2 U1 2.129(3)
C58 C59 1.386(7)
C58 C63 1.409(6)
C25 C24 1.414(7)
C25 C26 1.398(7)
C47 C48 1.412(7)
C47 C52 1.403(6)
C48 C49 1.389(7)
C24 C29 1.425(6)
C12 C13 1.394(7)
C12 C17 1.378(8)
C41 C42 1.392(6)
C41 C46 1.395(7)
C26 H26 0.9500
C26 C27 1.378(6)
C1 C6 1.419(7)
C1 C2 1.386(7)
C65 H65 0.9500
C65 C64 1.401(6)
C65 C66 1.386(7)
C49 H49 0.9500
C49 C50 1.361(6)
C52 C51 1.392(7)
C52 C53 1.528(7)
C64 C69 1.402(7)
C50 C51 1.378(7)
C50 C57 1.523(7)
C13 H13 0.9500
C13 C14 1.386(8)
C51 H51 0.9500
C35 C40 1.402(7)
C35 C36 1.380(7)
C53 C54 1.537(8)
C53 C55 1.542(8)
C53 C56 1.544(7)
C7 C8 1.570(8)
C7 C6 1.530(7)
C7 C9 1.552(9)
C7 C10 1.529(7)
C28 H28 0.9500
C28 C29 1.373(7)
C28 C27 1.381(7)
C8 H8A 0.9800
C8 H8B 0.9800
C8 H8C 0.9800
C54 H54A 0.9800
C54 H54B 0.9800
C54 H54C 0.9800
C18 C19 1.385(8)
C18 C23 1.410(7)
C19 H19 0.9500
C19 C20 1.387(8)
C55 H55A 0.9800
C55 H55B 0.9800
C55 H55C 0.9800
C66 H66 0.9500
C66 C67 1.366(8)
C29 C30 1.542(7)
C61 H61 0.9500
C61 C60 1.385(7)
C61 C62 1.382(8)
C27 C34 1.498(7)
C69 H69 0.9500
C69 C68 1.383(7)
C6 C5 1.385(7)
C23 H23 0.9500
C23 C22 1.392(8)
C30 C32 1.534(8)
C30 C31 1.556(7)
C30 C33 1.537(7)
C9 H9A 0.9800
C9 H9B 0.9800
C9 H9C 0.9800
C60 H60 0.9500
C60 C59 1.391(7)
C34 H34A 0.9800
C34 H34B 0.9800
C34 H34C 0.9800
C45 H45 0.9500
C45 C44 1.382(8)
C45 C46 1.396(8)
C32 H32A 0.9800
C32 H32B 0.9800
C32 H32C 0.9800
C4 C3 1.395(7)
C4 C5 1.376(8)
C4 C11 1.513(7)
C3 H3 0.9500
C3 C2 1.401(7)
C43 H43 0.9500
C43 C44 1.383(8)
C43 C42 1.373(7)
C31 H31A 0.9800
C31 H31B 0.9800
C31 H31C 0.9800
C40 H40 0.9500
C40 C39 1.371(7)
C68 H68 0.9500
C68 C67 1.381(8)
C36 H36 0.9500
C36 C37 1.382(7)
C44 H44 0.9500
C57 H57A 0.9800
C57 H57B 0.9800
C57 H57C 0.9800
C5 H5 0.9500
C14 H14 0.9500
C14 C15 1.367(9)
C67 H67 0.9500
C39 H39 0.9500
C39 C38 1.380(8)
C20 H20 0.9500
C20 C21 1.383(8)
C56 H56A 0.9800
C56 H56B 0.9800
C56 H56C 0.9800
C37 H37 0.9500
C37 C38 1.355(8)
C16 H16 0.9500
C16 C17 1.377(8)
C16 C15 1.359(9)
C11 H11A 0.9800
C11 H11B 0.9800
C11 H11C 0.9800
C38 H38 0.9500
C21 H21 0.9500
C21 C22 1.352(9)
C33 H33A 0.9800
C33 H33B 0.9800
C33 H33C 0.9800
C59 H59 0.9500
C42 H42 0.9500
C17 H17 0.9500
C46 H46 0.9500
C63 H63 0.9500
C63 C62 1.390(7)
C62 H62 0.9500
C15 H15 0.9500
C10 H10A 0.9800
C10 H10B 0.9800
C10 H10C 0.9800
C22 H22 0.9500

loop_
_geom_torsion_atom_site_label_1
_geom_torsion_atom_site_label_2
_geom_torsion_atom_site_label_3
_geom_torsion_atom_site_label_4
_geom_torsion
Rh1 P3 C58 C59 -86.4(4)
Rh1 P3 C58 C63 95.1(4)
Rh1 P3 C48 C47 -39.0(5)
Rh1 P3 C48 C49 147.6(3)
Rh1 P3 C64 C65 -22.9(4)
Rh1 P3 C64 C69 155.2(4)
Rh1 P2 C25 C24 -45.6(4)
Rh1 P2 C25 C26 141.0(3)
Rh1 P2 C41 C42 -9.5(4)
Rh1 P2 C41 C46 166.3(4)
Rh1 P2 C35 C40 94.2(4)
Rh1 P2 C35 C36 -88.4(5)
Rh1 P1 C12 C13 -76.8(4)
Rh1 P1 C12 C17 103.5(4)
Rh1 P1 C18 C19 -9.9(5)
Rh1 P1 C18 C23 167.4(4)
Rh1 P1 C2 C1 -47.6(5)
Rh1 P1 C2 C3 138.4(4)
P3 C58 C59 C60 -176.8(4)
P3 C58 C63 C62 178.4(4)
P3 C48 C49 C50 173.2(4)
P3 C64 C69 C68 -177.2(4)
P2 C25 C24 O2 7.8(6)
P2 C25 C24 C29 -172.3(4)
P2 C25 C26 C27 171.2(4)
P2 C41 C42 C43 176.9(4)
P2 C41 C46 C45 -178.2(4)
P2 C35 C40 C39 175.7(5)
P2 C35 C36 C37 -175.5(5)
P1 C12 C13 C14 -178.7(4)
P1 C12 C17 C16 178.8(4)
P1 C18 C19 C20 -179.6(5)
P1 C18 C23 C22 -179.5(4)
O3 C47 C48 P3 2.0(6)
O3 C47 C48 C49 175.3(4)
O3 C47 C52 C51 -174.6(4)
O3 C47 C52 C53 6.9(7)
O1 C1 C6 C7 -0.2(8)
O1 C1 C6 C5 -179.3(5)
O1 C1 C2 P1 7.0(6)
O1 C1 C2 C3 -179.0(5)
O2 C24 C29 C28 -179.1(5)
O2 C24 C29 C30 1.5(7)
C58 P3 C48 C47 97.6(4)
C58 P3 C48 C49 -75.8(4)
C58 P3 C64 C65 -151.9(4)
C58 P3 C64 C69 26.3(5)
C58 C63 C62 C61 -2.1(8)
C25 P2 C41 C42 120.4(4)
C25 P2 C41 C46 -63.8(5)
C25 P2 C35 C40 -36.0(5)
C25 P2 C35 C36 141.4(5)
C25 C24 C29 C28 0.9(7)
C25 C24 C29 C30 -178.4(5)
C25 C26 C27 C28 1.4(7)
C25 C26 C27 C34 -179.1(5)
C47 C48 C49 C50 -0.4(7)
C47 C52 C51 C50 -1.4(8)
C47 C52 C53 C54 62.1(6)
C47 C52 C53 C55 -60.1(6)
C47 C52 C53 C56 -179.5(5)
C48 P3 C58 C59 137.2(4)
C48 P3 C58 C63 -41.4(4)
C48 P3 C64 C65 105.4(4)
C48 P3 C64 C69 -76.5(4)
C48 C47 C52 C51 5.3(7)
C48 C47 C52 C53 -173.2(5)
C48 C49 C50 C51 4.2(7)
C48 C49 C50 C57 -176.6(5)
C24 C25 C26 C27 -2.3(7)
C24 C29 C30 C32 -57.2(6)
C24 C29 C30 C31 64.8(6)
C24 C29 C30 C33 -176.7(5)
C12 P1 C18 C19 -134.4(5)
C12 P1 C18 C23 42.9(5)
C12 P1 C2 C1 82.8(4)
C12 P1 C2 C3 -91.1(5)
C12 C13 C14 C15 -0.7(9)
C41 P2 C25 C24 -172.1(4)
C41 P2 C25 C26 14.5(4)
C41 P2 C35 C40 -143.1(5)
C41 P2 C35 C36 34.3(5)
C26 C25 C24 O2 -178.8(4)
C26 C25 C24 C29 1.1(7)
C1 C6 C5 C4 -0.3(9)
C65 C64 C69 C68 1.0(7)
C65 C66 C67 C68 -1.4(9)
C49 C50 C51 C52 -3.3(8)
C52 C47 C48 P3 -177.9(4)
C52 C47 C48 C49 -4.5(7)
C64 P3 C58 C59 31.0(5)
C64 P3 C58 C63 -147.6(4)
C64 P3 C48 C47 -155.6(4)
C64 P3 C48 C49 31.0(4)
C64 C65 C66 C67 1.0(9)
C64 C69 C68 C67 -1.5(8)
C13 C12 C17 C16 -1.0(8)
C13 C14 C15 C16 0.2(10)
C51 C52 C53 C54 -116.4(5)
C51 C52 C53 C55 121.5(5)
C51 C52 C53 C56 2.1(7)
C35 P2 C25 C24 85.3(4)
C35 P2 C25 C26 -88.1(4)
C35 P2 C41 C42 -136.7(4)
C35 P2 C41 C46 39.0(5)
C35 C40 C39 C38 -1.1(9)
C35 C36 C37 C38 0.6(9)
C53 C52 C51 C50 177.1(5)
C7 C6 C5 C4 -179.5(6)
C28 C29 C30 C32 123.5(6)
C28 C29 C30 C31 -114.5(6)
C28 C29 C30 C33 4.0(7)
C8 C7 C6 C1 60.2(7)
C8 C7 C6 C5 -120.7(6)
C18 P1 C12 C13 42.5(4)
C18 P1 C12 C17 -137.3(5)
C18 P1 C2 C1 -174.5(4)
C18 P1 C2 C3 11.5(5)
C18 C19 C20 C21 -1.8(10)
C18 C23 C22 C21 0.2(9)
C19 C18 C23 C22 -2.2(8)
C19 C20 C21 C22 -0.3(11)
C66 C65 C64 P3 177.5(4)
C66 C65 C64 C69 -0.7(7)
C29 C28 C27 C26 0.8(8)
C29 C28 C27 C34 -178.7(5)
C61 C60 C59 C58 -1.0(8)
C27 C28 C29 C24 -1.9(8)
C27 C28 C29 C30 177.4(5)
C69 C68 C67 C66 1.7(9)
C6 C1 C2 P1 -171.1(4)
C6 C1 C2 C3 2.9(8)
C23 C18 C19 C20 3.0(9)
C9 C7 C6 C1 -62.6(7)
C9 C7 C6 C5 116.4(6)
C60 C61 C62 C63 2.9(8)
C4 C3 C2 P1 171.0(4)
C4 C3 C2 C1 -2.8(8)
C3 C4 C5 C6 0.4(9)
C40 C35 C36 C37 2.0(8)
C40 C39 C38 C37 3.7(10)
C36 C35 C40 C39 -1.8(9)
C36 C37 C38 C39 -3.5(10)
C44 C45 C46 C41 2.8(9)
C44 C43 C42 C41 0.2(8)
C57 C50 C51 C52 177.5(5)
C5 C4 C3 C2 1.2(8)
C20 C21 C22 C23 1.1(10)
C11 C4 C3 C2 -179.9(5)
C11 C4 C5 C6 -178.5(6)
U1 O3 C47 C48 43.2(10)
U1 O3 C47 C52 -136.9(6)
U1 O1 C1 C6 -137.6(7)
U1 O1 C1 C2 44.3(11)
U1 O2 C24 C25 44.4(9)
U1 O2 C24 C29 -135.5(6)
C59 C58 C63 C62 -0.2(7)
C42 C41 C46 C45 -2.4(8)
C42 C43 C44 C45 0.2(9)
C2 P1 C12 C13 150.7(4)
C2 P1 C12 C17 -29.1(5)
C2 P1 C18 C19 123.1(5)
C2 P1 C18 C23 -59.6(5)
C2 C1 C6 C7 177.8(5)
C2 C1 C6 C5 -1.3(8)
C17 C12 C13 C14 1.0(8)
C17 C16 C15 C14 -0.2(10)
C46 C41 C42 C43 0.9(7)
C46 C45 C44 C43 -1.7(9)
C63 C58 C59 C60 1.8(7)
C62 C61 C60 C59 -1.4(8)
C15 C16 C17 C12 0.6(10)
C10 C7 C6 C1 178.5(5)
C10 C7 C6 C5 -2.4(8)
